data_2010780
loop_
_publ_author_name
'Lovejoy, David B.'
'Richardson, Des. R.'
'Bernhardt, Paul V.'

_publ_section_title
;
 2-Hydroxy-1-naphthaldehyde 2-methylthiosemicarbazone
;
_journal_issue 3
_journal_name_full 'Acta Crystallographica Section C'
_journal_page_first 341
_journal_page_last 342
_journal_paper_doi 10.1107/S0108270199015140
_journal_volume 56
_journal_year 2000
_chemical_formula_sum 'C13 H13 N3 O S'
_chemical_formula_weight 259.32
_chemical_name_systematic
;
 ?
;
_space_group_IT_number 4
_symmetry_cell_setting monoclinic
_symmetry_space_group_name_Hall 'P 2yb'
_symmetry_space_group_name_H-M 'P 1 21 1'
_audit_creation_method SHELXL-97
_cell_angle_alpha 90.00
_cell_angle_beta 102.930(10)
_cell_angle_gamma 90.00
_cell_formula_units_Z 2
_cell_length_a 8.0560(10)
_cell_length_b 6.7586(6)
_cell_length_c 11.694(3)
_cell_measurement_reflns_used 25
_cell_measurement_temperature 295(2)
_cell_measurement_theta_max 14
_cell_measurement_theta_min 10
_cell_volume 620.56(19)
_computing_cell_refinement 'SET4 in CAD4'
_computing_data_collection 'CAD4 (Enraf-Nonius, 1988)'
_computing_data_reduction 'XTAL (Hall, 1992)'
_computing_molecular_graphics 'PLATON (Spek, 1990)'
_computing_publication_material SHELXL97
_computing_structure_refinement 'SHELXL97 (Sheldrick, 1997)'
_computing_structure_solution 'SHELXS86 (Sheldrick, 1990)'
_diffrn_ambient_temperature 295(2)
_diffrn_measured_fraction_theta_full 1.000
_diffrn_measured_fraction_theta_max 1.000
_diffrn_measurement_device_type 'Enraf-Nonius CAD4'
_diffrn_measurement_method '\w-2\q scans'
_diffrn_radiation_monochromator graphite
_diffrn_radiation_source 'fine-focus sealed tube'
_diffrn_radiation_type MoK\a
_diffrn_radiation_wavelength .71073
_diffrn_reflns_av_R_equivalents .0477
_diffrn_reflns_av_sigmaI/netI .0212
_diffrn_reflns_limit_h_max 9
_diffrn_reflns_limit_h_min 0
_diffrn_reflns_limit_k_max 8
_diffrn_reflns_limit_k_min 0
_diffrn_reflns_limit_l_max 13
_diffrn_reflns_limit_l_min -13
_diffrn_reflns_number 1278
_diffrn_reflns_theta_full 24.98
_diffrn_reflns_theta_max 24.98
_diffrn_reflns_theta_min 1.79
_diffrn_standards_decay_% '< 5'
_diffrn_standards_interval_time 120
_diffrn_standards_number 3
_exptl_absorpt_coefficient_mu .252
_exptl_absorpt_correction_T_max .968
_exptl_absorpt_correction_T_min .732
_exptl_absorpt_correction_type '\y scan'
_exptl_absorpt_process_details '(North et al., 1968)'
_exptl_crystal_colour yellow
_exptl_crystal_density_diffrn 1.388
_exptl_crystal_density_meas ?
_exptl_crystal_density_method 'not measured'
_exptl_crystal_description needle
_exptl_crystal_F_000 272
_exptl_crystal_size_max .50
_exptl_crystal_size_mid .50
_exptl_crystal_size_min .13
_refine_diff_density_max .286
_refine_diff_density_min -.238
_refine_ls_abs_structure_details 'Flack (1983)'
_refine_ls_abs_structure_Flack -.03(16)
_refine_ls_extinction_method none
_refine_ls_goodness_of_fit_ref 1.044
_refine_ls_hydrogen_treatment constr
_refine_ls_matrix_type full
_refine_ls_number_parameters 164
_refine_ls_number_reflns 1191
_refine_ls_number_restraints 1
_refine_ls_restrained_S_all 1.044
_refine_ls_R_factor_all .0472
_refine_ls_R_factor_gt .0413
_refine_ls_shift/su_max <0.001
_refine_ls_shift/su_mean <0.001
_refine_ls_structure_factor_coef Fsqd
_refine_ls_weighting_details 'w = 1/[\s^2^(Fo^2^)+(0.0918P)^2^+0.0783P] where P=(Fo^2^+2Fc^2^)/3'
_refine_ls_weighting_scheme calc
_refine_ls_wR_factor_ref .1206
_reflns_number_gt 1067
_reflns_number_total 1191
_reflns_threshold_expression I>2\s(I)
_cod_data_source_file ta1278.cif
_cod_data_source_block I
_cod_depositor_comments
;
The following automatic conversions were performed:

'_exptl_crystal_density_meas' value 'not measured' was changed to '?'
- the value is perceived as not measured.

Automatic conversion script
Id: cif_fix_values 3008 2015-01-20 13:52:24Z robertas 

The following automatic conversions were performed:

'_refine_ls_weighting_scheme' value 'calc w =
1/[\s^2^(Fo^2^)+(0.0918P)^2^+0.0783P] where P=(Fo^2^+2Fc^2^)/3' was
changed to 'calc'. New tag '_refine_ls_weighting_details' was
created. The value of the new tag was set to 'w =
1/[\s^2^(Fo^2^)+(0.0918P)^2^+0.0783P] where P=(Fo^2^+2Fc^2^)/3'.

Automatic conversion script
Id: cif_fix_values 3143 2015-03-26 13:38:13Z robertas 
;
_cod_original_sg_symbol_H-M 'P 21'
_cod_database_code 2010780

loop_
_symmetry_equiv_pos_as_xyz
'x, y, z'
'-x, y+1/2, -z'

loop_
_atom_site_label
_atom_site_fract_x
_atom_site_fract_y
_atom_site_fract_z
_atom_site_U_iso_or_equiv
_atom_site_adp_type
_atom_site_calc_flag
_atom_site_refinement_flags
_atom_site_occupancy
_atom_site_disorder_assembly
_atom_site_disorder_group
_atom_site_type_symbol
C1 -.7419(4) -.6739(7) -.1715(3) .0358(7) Uani d . 1 . . C
C2 -.6693(4) -.8398(6) -.2108(3) .0397(8) Uani d . 1 . . C
C3 -.6255(5) -1.0077(6) -.1409(4) .0468(9) Uani d . 1 . . C
H3 -.5803 -1.1178 -.1708 .056 Uiso calc R 1 . . H
C4 -.6487(5) -1.0105(7) -.0301(4) .0501(10) Uani d . 1 . . C
H4 -.6198 -1.1234 .0154 .060 Uiso calc R 1 . . H
C5 -.7164(4) -.8442(7) .0182(3) .0439(9) Uani d . 1 . . C
C6 -.7310(5) -.8447(10) .1368(3) .0598(13) Uani d . 1 . . C
H6 -.6987 -.9561 .1831 .072 Uiso calc R 1 . . H
C7 -.7915(5) -.6844(12) .1826(3) .0694(15) Uani d . 1 . . C
H7 -.7967 -.6843 .2612 .083 Uiso calc R 1 . . H
C8 -.8469(5) -.5174(9) .1130(4) .0638(14) Uani d . 1 . . C
H8 -.8920 -.4096 .1452 .077 Uiso calc R 1 . . H
C9 -.8347(5) -.5124(8) -.0024(3) .0493(10) Uani d . 1 . . C
H9 -.8710 -.4008 -.0476 .059 Uiso calc R 1 . . H
C10 -.7671(4) -.6761(7) -.0530(3) .0382(8) Uani d . 1 . . C
C11 -.7930(4) -.5054(6) -.2464(3) .0374(8) Uani d . 1 . . C
H11 -.8649 -.4107 -.2259 .045 Uiso calc R 1 . . H
C12 -.9362(5) -.2061(7) -.4052(3) .0490(10) Uani d . 1 . . C
H12A -.9698 -.2395 -.3338 .073 Uiso calc R 1 . . H
H12B -1.0308 -.2253 -.4706 .073 Uiso calc R 1 . . H
H12C -.9009 -.0703 -.4023 .073 Uiso calc R 1 . . H
C13 -.7210(4) -.3187(6) -.5125(3) .0406(8) Uani d . 1 . . C
N1 -.7393(3) -.4850(5) -.3420(2) .0363(7) Uani d . 1 . . N
N2 -.7951(4) -.3331(5) -.4187(2) .0388(7) Uani d . 1 . . N
N3 -.5897(4) -.4384(6) -.5126(3) .0572(10) Uani d . 1 . . N
H3A -.5557 -.5193 -.4554 .069 Uiso calc R 1 . . H
H3B -.5389 -.4347 -.5699 .069 Uiso calc R 1 . . H
O1 -.6391(4) -.8520(4) -.3196(2) .0506(7) Uani d . 1 . . O
H1 -.6686 -.7487 -.3553 .061 Uiso calc R 1 . . H
S1 -.79038(12) -.16331(19) -.62414(7) .0524(3) Uani d . 1 . . S

loop_
_atom_site_aniso_label
_atom_site_aniso_U_11
_atom_site_aniso_U_22
_atom_site_aniso_U_33
_atom_site_aniso_U_12
_atom_site_aniso_U_13
_atom_site_aniso_U_23
C1 .0352(15) .0387(18) .0357(16) -.0064(18) .0128(12) .0023(18)
C2 .0390(17) .042(2) .0419(18) -.0033(18) .0169(14) .0050(19)
C3 .0443(19) .039(2) .059(2) .0019(17) .0149(16) .0050(19)
C4 .044(2) .045(2) .060(2) -.0005(19) .0106(17) .023(2)
C5 .0362(17) .056(2) .0404(18) -.0081(19) .0102(14) .015(2)
C6 .051(2) .088(4) .043(2) -.012(3) .0141(17) .025(3)
C7 .059(2) .120(5) .0352(19) -.019(3) .0217(17) .006(3)
C8 .059(3) .093(4) .047(2) -.004(3) .028(2) -.013(3)
C9 .048(2) .063(3) .0388(19) .002(2) .0150(16) .001(2)
C10 .0314(15) .049(2) .0367(16) -.0090(18) .0125(12) .003(2)
C11 .0418(18) .0346(18) .0390(18) -.0008(17) .0157(14) .0001(16)
C12 .050(2) .048(3) .055(2) .0113(18) .0252(16) .0098(18)
C13 .0415(18) .041(2) .0422(18) -.0044(17) .0144(14) .0059(17)
N1 .0408(15) .0374(17) .0340(15) .0010(14) .0152(12) .0087(14)
N2 .0420(14) .0402(17) .0394(14) .0051(14) .0202(12) .0101(14)
N3 .063(2) .063(2) .058(2) .0192(19) .0405(16) .0237(19)
O1 .0673(17) .0449(17) .0489(14) .0061(15) .0324(14) .0019(14)
S1 .0628(6) .0576(6) .0407(5) .0088(6) .0194(4) .0179(5)

loop_
_atom_type_symbol
_atom_type_description
_atom_type_scat_dispersion_real
_atom_type_scat_dispersion_imag
_atom_type_scat_source
C C .0033 .0016 'International Tables Vol C Tables 4.2.6.8 and 6.1.1.4'
H H .0000 .0000 'International Tables Vol C Tables 4.2.6.8 and 6.1.1.4'
N N .0061 .0033 'International Tables Vol C Tables 4.2.6.8 and 6.1.1.4'
O O .0106 .0060 'International Tables Vol C Tables 4.2.6.8 and 6.1.1.4'
S S .1246 .1234 'International Tables Vol C Tables 4.2.6.8 and 6.1.1.4'

loop_
_geom_angle_atom_site_label_1
_geom_angle_atom_site_label_2
_geom_angle_atom_site_label_3
_geom_angle
_geom_angle_publ_flag
C2 C1 C11 121.4(3) yes
C2 C1 C10 118.0(4) yes
C11 C1 C10 120.6(4) yes
O1 C2 C1 122.7(3) yes
O1 C2 C3 115.2(4) yes
C1 C2 C3 122.1(3) yes
C4 C3 C2 120.1(4) yes
C3 C4 C5 121.3(4) yes
C10 C5 C6 120.1(4) yes
C10 C5 C4 119.2(3) yes
C6 C5 C4 120.7(4) yes
C7 C6 C5 120.2(5) yes
C6 C7 C8 120.8(4) yes
C9 C8 C7 120.3(5) yes
C8 C9 C10 120.5(5) yes
C5 C10 C9 117.9(3) yes
C5 C10 C1 119.3(4) yes
C9 C10 C1 122.8(4) yes
N1 C11 C1 120.3(3) yes
N3 C13 N2 116.6(3) yes
N3 C13 S1 120.5(3) yes
N2 C13 S1 122.9(3) yes
C11 N1 N2 121.4(3) yes
C13 N2 N1 116.2(3) yes
C13 N2 C12 122.4(3) yes
N1 N2 C12 121.2(3) yes

loop_
_geom_bond_atom_site_label_1
_geom_bond_atom_site_label_2
_geom_bond_site_symmetry_2
_geom_bond_distance
_geom_bond_publ_flag
C1 C2 . 1.389(6) yes
C1 C11 . 1.440(5) yes
C1 C10 . 1.445(4) yes
C2 O1 . 1.351(4) yes
C2 C3 . 1.397(5) yes
C3 C4 . 1.350(6) yes
C4 C5 . 1.421(6) yes
C5 C10 . 1.413(6) yes
C5 C6 . 1.417(5) yes
C6 C7 . 1.348(9) yes
C7 C8 . 1.404(9) yes
C8 C9 . 1.375(6) yes
C9 C10 . 1.420(6) yes
C11 N1 . 1.293(5) yes
C12 N2 . 1.461(5) yes
C13 N3 . 1.332(5) yes
C13 N2 . 1.365(5) yes
C13 S1 . 1.671(4) yes
N1 N2 . 1.371(4) yes

loop_
_geom_hbond_atom_site_label_D
_geom_hbond_atom_site_label_H
_geom_hbond_atom_site_label_A
_geom_hbond_site_symmetry_A
_geom_hbond_distance_DH
_geom_hbond_distance_HA
_geom_hbond_distance_DA
_geom_hbond_angle_DHA
N3 H3A S1 2_444 .86 2.90 3.472(3) 125.3
N3 H3B O1 2_454 .86 2.21 3.033(4) 161.5
O1 H1 N1 . .82 1.89 2.603(4) 145.1

loop_
_geom_torsion_atom_site_label_1
_geom_torsion_atom_site_label_2
_geom_torsion_atom_site_label_3
_geom_torsion_atom_site_label_4
_geom_torsion
C11 C1 C2 O1 1.4(5)
C10 C1 C2 O1 -179.4(3)
C11 C1 C2 C3 -177.3(3)
C10 C1 C2 C3 1.8(5)
O1 C2 C3 C4 179.3(3)
C1 C2 C3 C4 -1.9(5)
C2 C3 C4 C5 -.4(6)
C3 C4 C5 C10 2.7(5)
C3 C4 C5 C6 -176.3(4)
C10 C5 C6 C7 -.7(6)
C4 C5 C6 C7 178.4(4)
C5 C6 C7 C8 2.4(7)
C6 C7 C8 C9 -2.2(7)
C7 C8 C9 C10 .4(6)
C6 C5 C10 C9 -1.1(5)
C4 C5 C10 C9 179.9(3)
C6 C5 C10 C1 176.4(3)
C4 C5 C10 C1 -2.7(5)
C8 C9 C10 C5 1.2(6)
C8 C9 C10 C1 -176.1(3)
C2 C1 C10 C5 .5(5)
C11 C1 C10 C5 179.7(3)
C2 C1 C10 C9 177.8(3)
C11 C1 C10 C9 -3.0(5)
C2 C1 C11 N1 -15.4(5)
C10 C1 C11 N1 165.5(3)
C1 C11 N1 N2 175.6(3)
N3 C13 N2 N1 -7.5(5)
S1 C13 N2 N1 171.5(3)
N3 C13 N2 C12 177.8(4)
S1 C13 N2 C12 -3.2(5)
C11 N1 N2 C13 175.7(3)
C11 N1 N2 C12 -9.5(5)

loop_
_cod_related_entry_id
_cod_related_entry_database
_cod_related_entry_code
1 ChemSpider 30652280
